data_7030434
loop_
_publ_author_name
'Burns, Michael J.'
'Thatcher, Robert J.'
'Taylor, Richard J. K.'
'Fairlamb, Ian J. S.'

_publ_section_title
;
 Pd-catalysed regioselective C-H functionalisation of 2-pyrones.
;
_journal_issue 43
_journal_name_full 'Dalton transactions (Cambridge, England : 2003)'
_journal_page_first 10391
_journal_page_last 10400
_journal_paper_doi 10.1039/c0dt00421a
_journal_volume 39
_journal_year 2010
_chemical_formula_moiety 'C30 H24 O3 P, (F6 P1)0.98, (I)0.02'
_chemical_formula_sum 'C30 H24 F5.86 I0.02 O3 P1.98'
_chemical_formula_weight 608.43
_chemical_name_systematic
;
?
;
_space_group_IT_number 2
_symmetry_cell_setting triclinic
_symmetry_space_group_name_Hall '-P 1'
_symmetry_space_group_name_H-M 'P -1'
_atom_sites_solution_hydrogens geom
_atom_sites_solution_primary direct
_atom_sites_solution_secondary difmap
_audit_creation_method SHELXL-97
_cell_angle_alpha 97.040(2)
_cell_angle_beta 104.389(2)
_cell_angle_gamma 104.932(2)
_cell_formula_units_Z 2
_cell_length_a 7.8107(8)
_cell_length_b 13.2530(14)
_cell_length_c 14.2579(15)
_cell_measurement_reflns_used 4032
_cell_measurement_temperature 110(2)
_cell_measurement_theta_max 28.19
_cell_measurement_theta_min 2.42
_cell_volume 1353.6(2)
_computing_cell_refinement 'Bruker SMART'
_computing_data_collection 'Bruker SMART'
_computing_data_reduction 'Bruker SAINT'
_computing_molecular_graphics 'Bruker SHELXTL'
_computing_publication_material 'Bruker SHELXTL'
_computing_structure_refinement 'SHELXL-97 (Sheldrick, 1997)'
_computing_structure_solution 'SHELXS-97 (Sheldrick, 1997)'
_diffrn_ambient_temperature 110(2)
_diffrn_measured_fraction_theta_full 0.987
_diffrn_measured_fraction_theta_max 0.987
_diffrn_measurement_device_type 'CCD area detector'
_diffrn_measurement_method 'phi and omega scans'
_diffrn_radiation_monochromator graphite
_diffrn_radiation_source 'fine-focus sealed tube'
_diffrn_radiation_type MoK\a
_diffrn_radiation_wavelength 0.71073
_diffrn_reflns_av_R_equivalents 0.0235
_diffrn_reflns_av_sigmaI/netI 0.0385
_diffrn_reflns_limit_h_max 10
_diffrn_reflns_limit_h_min -10
_diffrn_reflns_limit_k_max 17
_diffrn_reflns_limit_k_min -17
_diffrn_reflns_limit_l_max 18
_diffrn_reflns_limit_l_min -18
_diffrn_reflns_number 13874
_diffrn_reflns_theta_full 28.31
_diffrn_reflns_theta_max 28.31
_diffrn_reflns_theta_min 1.50
_exptl_absorpt_coefficient_mu 0.234
_exptl_absorpt_correction_T_max 0.991
_exptl_absorpt_correction_T_min 0.816
_exptl_absorpt_correction_type multi-scan
_exptl_absorpt_process_details 'SADABS v2.10 (Sheldrick)'
_exptl_crystal_colour Colourless
_exptl_crystal_density_diffrn 1.493
_exptl_crystal_density_method 'not measured'
_exptl_crystal_description Shard
_exptl_crystal_F_000 624
_exptl_crystal_size_max 0.20
_exptl_crystal_size_mid 0.18
_exptl_crystal_size_min 0.04
_refine_diff_density_max 0.665
_refine_diff_density_min -0.691
_refine_diff_density_rms 0.067
_refine_ls_extinction_method none
_refine_ls_goodness_of_fit_ref 1.014
_refine_ls_hydrogen_treatment constr
_refine_ls_matrix_type full
_refine_ls_number_parameters 381
_refine_ls_number_reflns 6661
_refine_ls_number_restraints 0
_refine_ls_restrained_S_all 1.014
_refine_ls_R_factor_all 0.0719
_refine_ls_R_factor_gt 0.0490
_refine_ls_shift/su_max 0.000
_refine_ls_shift/su_mean 0.000
_refine_ls_structure_factor_coef Fsqd
_refine_ls_weighting_details 'calc w=1/[\s^2^(Fo^2^)+(0.0686P)^2^+0.9271P] where P=(Fo^2^+2Fc^2^)/3'
_refine_ls_weighting_scheme calc
_refine_ls_wR_factor_gt 0.1227
_refine_ls_wR_factor_ref 0.1367
_reflns_number_gt 4951
_reflns_number_total 6661
_reflns_threshold_expression >2sigma(I)
_cod_data_source_file c0dt00421a.txt
_cod_data_source_block ijf1002m
_cod_depositor_comments
;
The following automatic conversions were performed:

'_symmetry_cell_setting' value 'Triclinic' changed to 'triclinic'
according to
/usr/data/users/saulius/automatic-downloads/retrospective/RSC/lib/dictionaries/cif_core.dic
dictionary named 'cif_core.dic' version 2.4.2 from
2011-04-26.

'_exptl_absorpt_correction_type' value 'Multi-scan'
changed to 'multi-scan' according to
/usr/data/users/saulius/automatic-downloads/retrospective/RSC/lib/dictionaries/cif_core.dic
dictionary named 'cif_core.dic' version 2.4.2 from 2011-04-26.

Automatic conversion script
Id: cif_fix_values 2281 2013-09-26 08:29:07Z andrius 
;
_cod_original_sg_symbol_H-M P-1
_cod_database_code 7030434

loop_
_symmetry_equiv_pos_as_xyz
'x, y, z'
'-x, -y, -z'

loop_
_atom_site_label
_atom_site_type_symbol
_atom_site_fract_x
_atom_site_fract_y
_atom_site_fract_z
_atom_site_U_iso_or_equiv
_atom_site_adp_type
_atom_site_occupancy
_atom_site_symmetry_multiplicity
_atom_site_calc_flag
_atom_site_refinement_flags
_atom_site_disorder_assembly
_atom_site_disorder_group
C1 C 0.0523(3) 0.10071(16) 0.78953(15) 0.0203(4) Uani 1 1 d . . .
C2 C 0.0547(3) 0.01045(18) 0.83026(18) 0.0305(5) Uani 1 1 d . . .
H2 H 0.1681 0.0046 0.8695 0.037 Uiso 1 1 calc R . .
C3 C -0.1088(3) -0.07080(19) 0.8134(2) 0.0358(6) Uani 1 1 d . . .
H3 H -0.1073 -0.1322 0.8412 0.043 Uiso 1 1 calc R . .
C4 C -0.2742(3) -0.06260(19) 0.75609(17) 0.0298(5) Uani 1 1 d . . .
H4 H -0.3856 -0.1190 0.7437 0.036 Uiso 1 1 calc R . .
C5 C -0.2775(3) 0.02717(18) 0.71702(16) 0.0252(4) Uani 1 1 d . . .
H5 H -0.3916 0.0328 0.6785 0.030 Uiso 1 1 calc R . .
C6 C -0.1154(3) 0.10932(17) 0.73355(16) 0.0237(4) Uani 1 1 d . . .
H6 H -0.1185 0.1713 0.7068 0.028 Uiso 1 1 calc R . .
C7 C 0.4294(3) 0.19474(16) 0.91568(15) 0.0209(4) Uani 1 1 d . . .
C8 C 0.3898(3) 0.21266(17) 1.00555(16) 0.0248(4) Uani 1 1 d . . .
H8 H 0.2781 0.2276 1.0076 0.030 Uiso 1 1 calc R . .
C9 C 0.5156(3) 0.20835(18) 1.09179(17) 0.0302(5) Uani 1 1 d . . .
H9 H 0.4917 0.2227 1.1535 0.036 Uiso 1 1 calc R . .
C10 C 0.6758(3) 0.18314(18) 1.08835(17) 0.0315(5) Uani 1 1 d . . .
H10 H 0.7615 0.1805 1.1477 0.038 Uiso 1 1 calc R . .
C11 C 0.7112(3) 0.16198(19) 0.99957(17) 0.0307(5) Uani 1 1 d . . .
H11 H 0.8197 0.1429 0.9977 0.037 Uiso 1 1 calc R . .
C12 C 0.5899(3) 0.16820(17) 0.91254(16) 0.0249(4) Uani 1 1 d . . .
H12 H 0.6158 0.1545 0.8514 0.030 Uiso 1 1 calc R . .
C13 C 0.2302(3) 0.33039(16) 0.80730(15) 0.0200(4) Uani 1 1 d . . .
C14 C 0.2869(3) 0.40752(17) 0.89380(16) 0.0254(4) Uani 1 1 d . . .
H14 H 0.3459 0.3931 0.9553 0.030 Uiso 1 1 calc R . .
C15 C 0.2560(3) 0.50565(18) 0.88879(17) 0.0288(5) Uani 1 1 d . . .
H15 H 0.2956 0.5589 0.9472 0.035 Uiso 1 1 calc R . .
C16 C 0.1678(3) 0.52681(17) 0.79944(17) 0.0269(5) Uani 1 1 d . . .
H16 H 0.1466 0.5940 0.7972 0.032 Uiso 1 1 calc R . .
C17 C 0.1105(3) 0.45011(17) 0.71346(17) 0.0259(4) Uani 1 1 d . . .
H17 H 0.0501 0.4647 0.6524 0.031 Uiso 1 1 calc R . .
C18 C 0.1418(3) 0.35179(17) 0.71692(16) 0.0232(4) Uani 1 1 d . . .
H18 H 0.1034 0.2992 0.6581 0.028 Uiso 1 1 calc R . .
C19 C 0.3456(3) 0.17393(16) 0.69841(15) 0.0198(4) Uani 1 1 d . . .
C20 C 0.2496(3) 0.08545(17) 0.62244(15) 0.0223(4) Uani 1 1 d . . .
H20 H 0.1437 0.0345 0.6277 0.027 Uiso 1 1 calc R . .
C21 C 0.3090(3) 0.07189(17) 0.53906(16) 0.0243(4) Uani 1 1 d . . .
H21 H 0.2433 0.0116 0.4873 0.029 Uiso 1 1 calc R . .
C22 C 0.4641(3) 0.14600(17) 0.53097(16) 0.0250(4) Uani 1 1 d . . .
H22 H 0.5024 0.1367 0.4731 0.030 Uiso 1 1 calc R . .
C23 C 0.5640(3) 0.23384(17) 0.60689(16) 0.0235(4) Uani 1 1 d . . .
H23 H 0.6718 0.2837 0.6022 0.028 Uiso 1 1 calc R . .
C24 C 0.5027(3) 0.24678(16) 0.68893(15) 0.0202(4) Uani 1 1 d . . .
O3 O 0.6043(2) 0.32800(11) 0.77136(11) 0.0239(3) Uani 1 1 d . . .
C26 C 0.6361(3) 0.43297(16) 0.76364(16) 0.0230(4) Uani 1 1 d . . .
C27 C 0.7564(3) 0.50541(18) 0.84326(17) 0.0289(5) Uani 1 1 d . . .
H27 H 0.8191 0.4824 0.8987 0.035 Uiso 1 1 calc R . .
C28 C 0.7888(3) 0.61676(19) 0.8437(2) 0.0347(6) Uani 1 1 d . . .
C29 C 0.5735(3) 0.56976(19) 0.68049(19) 0.0317(5) Uani 1 1 d . . .
C30 C 0.5428(3) 0.46489(17) 0.67846(17) 0.0260(4) Uani 1 1 d . . .
H30 H 0.4615 0.4136 0.6220 0.031 Uiso 1 1 calc R . .
C31 C 0.4848(4) 0.6192(2) 0.6014(2) 0.0448(7) Uani 1 1 d . . .
H31A H 0.4033 0.5633 0.5448 0.067 Uiso 1 1 calc R . .
H31B H 0.5808 0.6669 0.5806 0.067 Uiso 1 1 calc R . .
H31C H 0.4120 0.6602 0.6267 0.067 Uiso 1 1 calc R . .
O1 O 0.8910(3) 0.69005(14) 0.90992(15) 0.0460(5) Uani 1 1 d . . .
O2 O 0.6908(2) 0.64403(13) 0.76047(14) 0.0360(4) Uani 1 1 d . . .
P1 P 0.26664(7) 0.20120(4) 0.80470(4) 0.01861(13) Uani 1 1 d . . .
F1 F -0.1580(2) 0.69413(13) 0.50830(11) 0.0430(4) Uani 0.9764(11) 1 d P A 1
F2 F 0.1157(3) 0.6652(2) 0.51950(17) 0.0869(9) Uani 0.9764(11) 1 d P A 1
F3 F 0.0142(3) 0.67741(17) 0.65588(14) 0.0705(6) Uani 0.9764(11) 1 d P A 1
F4 F 0.2585(2) 0.80812(17) 0.64983(15) 0.0658(6) Uani 0.9764(11) 1 d P A 1
F5 F -0.0146(3) 0.84240(15) 0.62873(15) 0.0598(5) Uani 0.9764(11) 1 d P A 1
F6 F 0.0903(3) 0.8206(2) 0.49821(16) 0.0797(8) Uani 0.9764(11) 1 d P A 1
P2 P 0.04963(8) 0.75056(5) 0.58014(5) 0.02986(17) Uani 0.9764(11) 1 d P A 1
I1 I 0.1426(13) 0.7520(8) 0.5048(7) 0.049(3) Uani 0.0236(11) 1 d P A 2

loop_
_atom_site_aniso_label
_atom_site_aniso_U_11
_atom_site_aniso_U_22
_atom_site_aniso_U_33
_atom_site_aniso_U_23
_atom_site_aniso_U_13
_atom_site_aniso_U_12
C1 0.0193(9) 0.0191(9) 0.0215(10) 0.0028(8) 0.0049(8) 0.0055(7)
C2 0.0228(10) 0.0270(11) 0.0384(13) 0.0117(10) 0.0022(9) 0.0062(9)
C3 0.0317(12) 0.0269(12) 0.0434(14) 0.0152(11) 0.0035(11) 0.0029(10)
C4 0.0228(10) 0.0284(12) 0.0326(12) 0.0069(10) 0.0058(9) 0.0003(9)
C5 0.0196(10) 0.0299(11) 0.0254(11) 0.0035(9) 0.0054(8) 0.0081(8)
C6 0.0238(10) 0.0233(10) 0.0251(11) 0.0061(8) 0.0055(8) 0.0097(8)
C7 0.0200(9) 0.0184(10) 0.0221(10) 0.0031(8) 0.0027(8) 0.0057(8)
C8 0.0270(10) 0.0239(11) 0.0244(11) 0.0069(8) 0.0077(9) 0.0083(8)
C9 0.0406(13) 0.0271(11) 0.0214(11) 0.0068(9) 0.0080(10) 0.0075(10)
C10 0.0337(12) 0.0279(12) 0.0249(11) 0.0073(9) -0.0035(9) 0.0066(10)
C11 0.0235(10) 0.0322(12) 0.0325(12) 0.0063(10) -0.0012(9) 0.0111(9)
C12 0.0225(10) 0.0262(11) 0.0244(11) 0.0035(9) 0.0034(8) 0.0086(8)
C13 0.0174(9) 0.0182(9) 0.0245(10) 0.0051(8) 0.0055(8) 0.0058(7)
C14 0.0258(10) 0.0241(11) 0.0251(11) 0.0044(9) 0.0044(9) 0.0087(9)
C15 0.0319(12) 0.0225(11) 0.0303(12) -0.0002(9) 0.0080(9) 0.0087(9)
C16 0.0250(10) 0.0208(10) 0.0366(12) 0.0074(9) 0.0080(9) 0.0098(8)
C17 0.0230(10) 0.0262(11) 0.0289(11) 0.0098(9) 0.0050(9) 0.0086(8)
C18 0.0220(10) 0.0225(10) 0.0229(10) 0.0037(8) 0.0046(8) 0.0051(8)
C19 0.0205(9) 0.0205(10) 0.0201(10) 0.0058(8) 0.0045(8) 0.0096(8)
C20 0.0193(9) 0.0213(10) 0.0246(10) 0.0048(8) 0.0026(8) 0.0065(8)
C21 0.0243(10) 0.0223(10) 0.0240(10) 0.0012(8) 0.0026(8) 0.0087(8)
C22 0.0281(11) 0.0272(11) 0.0230(11) 0.0072(9) 0.0077(9) 0.0127(9)
C23 0.0223(10) 0.0228(10) 0.0262(11) 0.0072(8) 0.0067(8) 0.0077(8)
C24 0.0198(9) 0.0172(9) 0.0205(10) 0.0025(8) 0.0014(7) 0.0056(7)
O3 0.0244(7) 0.0203(7) 0.0216(7) 0.0023(6) 0.0029(6) 0.0021(6)
C26 0.0201(9) 0.0198(10) 0.0287(11) 0.0012(8) 0.0122(8) 0.0022(8)
C27 0.0245(11) 0.0281(11) 0.0301(12) -0.0014(9) 0.0106(9) 0.0017(9)
C28 0.0277(11) 0.0270(12) 0.0465(15) -0.0065(11) 0.0211(11) -0.0002(9)
C29 0.0313(12) 0.0271(12) 0.0424(14) 0.0076(10) 0.0203(11) 0.0087(9)
C30 0.0252(10) 0.0222(10) 0.0309(12) 0.0042(9) 0.0107(9) 0.0054(8)
C31 0.0510(16) 0.0340(14) 0.0602(18) 0.0212(13) 0.0221(14) 0.0199(12)
O1 0.0358(10) 0.0306(10) 0.0579(13) -0.0157(9) 0.0165(9) -0.0047(8)
O2 0.0366(9) 0.0215(8) 0.0499(11) 0.0023(7) 0.0196(8) 0.0045(7)
P1 0.0170(2) 0.0183(2) 0.0197(3) 0.00403(19) 0.00338(19) 0.00567(19)
F1 0.0262(7) 0.0545(10) 0.0378(8) 0.0023(7) 0.0058(6) 0.0009(7)
F2 0.0690(14) 0.107(2) 0.0727(15) -0.0302(14) -0.0037(12) 0.0512(14)
F3 0.0906(16) 0.0687(13) 0.0502(12) 0.0337(10) 0.0101(11) 0.0203(12)
F4 0.0293(9) 0.0838(14) 0.0596(12) -0.0121(10) -0.0144(8) 0.0135(9)
F5 0.0545(11) 0.0508(11) 0.0713(13) -0.0107(9) 0.0187(10) 0.0213(9)
F6 0.0808(16) 0.0768(17) 0.0569(13) 0.0141(12) 0.0165(11) -0.0148(14)
P2 0.0258(3) 0.0321(3) 0.0279(3) 0.0019(3) 0.0023(2) 0.0096(2)
I1 0.058(5) 0.037(6) 0.065(6) 0.015(4) 0.028(4) 0.024(4)

loop_
_atom_type_symbol
_atom_type_description
_atom_type_scat_dispersion_real
_atom_type_scat_dispersion_imag
_atom_type_scat_source
C C 0.0033 0.0016 'International Tables Vol C Tables 4.2.6.8 and 6.1.1.4'
H H 0.0000 0.0000 'International Tables Vol C Tables 4.2.6.8 and 6.1.1.4'
O O 0.0106 0.0060 'International Tables Vol C Tables 4.2.6.8 and 6.1.1.4'
F F 0.0171 0.0103 'International Tables Vol C Tables 4.2.6.8 and 6.1.1.4'
P P 0.1023 0.0942 'International Tables Vol C Tables 4.2.6.8 and 6.1.1.4'
I I -0.4742 1.8119 'International Tables Vol C Tables 4.2.6.8 and 6.1.1.4'

loop_
_geom_angle_atom_site_label_1
_geom_angle_atom_site_label_2
_geom_angle_atom_site_label_3
_geom_angle
C2 C1 C6 119.61(19)
C2 C1 P1 119.49(16)
C6 C1 P1 120.83(16)
C3 C2 C1 119.8(2)
C3 C2 H2 120.1
C1 C2 H2 120.1
C4 C3 C2 120.2(2)
C4 C3 H3 119.9
C2 C3 H3 119.9
C5 C4 C3 120.1(2)
C5 C4 H4 119.9
C3 C4 H4 119.9
C4 C5 C6 120.4(2)
C4 C5 H5 119.8
C6 C5 H5 119.8
C5 C6 C1 119.8(2)
C5 C6 H6 120.1
C1 C6 H6 120.1
C12 C7 C8 120.12(19)
C12 C7 P1 120.88(16)
C8 C7 P1 118.96(16)
C9 C8 C7 119.3(2)
C9 C8 H8 120.4
C7 C8 H8 120.4
C10 C9 C8 120.3(2)
C10 C9 H9 119.9
C8 C9 H9 119.9
C11 C10 C9 120.3(2)
C11 C10 H10 119.9
C9 C10 H10 119.9
C10 C11 C12 120.6(2)
C10 C11 H11 119.7
C12 C11 H11 119.7
C11 C12 C7 119.4(2)
C11 C12 H12 120.3
C7 C12 H12 120.3
C14 C13 C18 120.18(19)
C14 C13 P1 122.93(16)
C18 C13 P1 116.89(16)
C15 C14 C13 119.1(2)
C15 C14 H14 120.4
C13 C14 H14 120.4
C16 C15 C14 120.8(2)
C16 C15 H15 119.6
C14 C15 H15 119.6
C17 C16 C15 120.2(2)
C17 C16 H16 119.9
C15 C16 H16 119.9
C16 C17 C18 119.8(2)
C16 C17 H17 120.1
C18 C17 H17 120.1
C17 C18 C13 119.9(2)
C17 C18 H18 120.0
C13 C18 H18 120.0
C20 C19 C24 118.60(19)
C20 C19 P1 122.16(16)
C24 C19 P1 119.14(15)
C21 C20 C19 119.94(19)
C21 C20 H20 120.0
C19 C20 H20 120.0
C20 C21 C22 120.3(2)
C20 C21 H21 119.8
C22 C21 H21 119.8
C21 C22 C23 120.6(2)
C21 C22 H22 119.7
C23 C22 H22 119.7
C24 C23 C22 118.5(2)
C24 C23 H23 120.8
C22 C23 H23 120.8
C23 C24 O3 121.50(18)
C23 C24 C19 122.05(19)
O3 C24 C19 116.18(18)
C26 O3 C24 120.54(16)
C27 C26 O3 116.2(2)
C27 C26 C30 121.5(2)
O3 C26 C30 122.26(19)
C26 C27 C28 119.9(2)
C26 C27 H27 120.1
C28 C27 H27 120.1
O1 C28 O2 116.4(2)
O1 C28 C27 126.9(3)
O2 C28 C27 116.6(2)
C30 C29 O2 121.7(2)
C30 C29 C31 126.3(2)
O2 C29 C31 112.0(2)
C29 C30 C26 117.9(2)
C29 C30 H30 121.0
C26 C30 H30 121.0
C29 C31 H31A 109.5
C29 C31 H31B 109.5
H31A C31 H31B 109.5
C29 C31 H31C 109.5
H31A C31 H31C 109.5
H31B C31 H31C 109.5
C29 O2 C28 122.42(19)
C7 P1 C1 107.61(10)
C7 P1 C19 111.03(9)
C1 P1 C19 108.39(9)
C7 P1 C13 112.69(10)
C1 P1 C13 110.22(9)
C19 P1 C13 106.83(9)
F3 P2 F5 95.29(12)
F3 P2 F2 91.88(15)
F5 P2 F2 172.74(15)
F3 P2 F4 90.19(12)
F5 P2 F4 89.67(11)
F2 P2 F4 91.42(11)
F3 P2 F1 91.10(11)
F5 P2 F1 90.58(10)
F2 P2 F1 88.17(10)
F4 P2 F1 178.65(11)
F3 P2 F6 176.42(15)
F5 P2 F6 88.28(14)
F2 P2 F6 84.54(17)
F4 P2 F6 89.91(12)
F1 P2 F6 88.78(10)

loop_
_geom_bond_atom_site_label_1
_geom_bond_atom_site_label_2
_geom_bond_distance
C1 C2 1.395(3)
C1 C6 1.395(3)
C1 P1 1.795(2)
C2 C3 1.387(3)
C2 H2 0.9500
C3 C4 1.385(3)
C3 H3 0.9500
C4 C5 1.378(3)
C4 H4 0.9500
C5 C6 1.387(3)
C5 H5 0.9500
C6 H6 0.9500
C7 C12 1.396(3)
C7 C8 1.398(3)
C7 P1 1.794(2)
C8 C9 1.388(3)
C8 H8 0.9500
C9 C10 1.387(3)
C9 H9 0.9500
C10 C11 1.373(3)
C10 H10 0.9500
C11 C12 1.388(3)
C11 H11 0.9500
C12 H12 0.9500
C13 C14 1.396(3)
C13 C18 1.402(3)
C13 P1 1.804(2)
C14 C15 1.390(3)
C14 H14 0.9500
C15 C16 1.388(3)
C15 H15 0.9500
C16 C17 1.387(3)
C16 H16 0.9500
C17 C18 1.391(3)
C17 H17 0.9500
C18 H18 0.9500
C19 C20 1.394(3)
C19 C24 1.400(3)
C19 P1 1.803(2)
C20 C21 1.388(3)
C20 H20 0.9500
C21 C22 1.389(3)
C21 H21 0.9500
C22 C23 1.393(3)
C22 H22 0.9500
C23 C24 1.378(3)
C23 H23 0.9500
C24 O3 1.399(2)
O3 C26 1.372(3)
C26 C27 1.353(3)
C26 C30 1.425(3)
C27 C28 1.430(3)
C27 H27 0.9500
C28 O1 1.213(3)
C28 O2 1.387(3)
C29 C30 1.344(3)
C29 O2 1.360(3)
C29 C31 1.486(4)
C30 H30 0.9500
C31 H31A 0.9800
C31 H31B 0.9800
C31 H31C 0.9800
F1 P2 1.6126(15)
F2 P2 1.605(2)
F3 P2 1.5651(19)
F4 P2 1.6117(17)
F5 P2 1.5794(18)
F6 P2 1.620(2)

loop_
_geom_torsion_atom_site_label_1
_geom_torsion_atom_site_label_2
_geom_torsion_atom_site_label_3
_geom_torsion_atom_site_label_4
_geom_torsion
C6 C1 C2 C3 1.1(4)
P1 C1 C2 C3 -175.8(2)
C1 C2 C3 C4 0.1(4)
C2 C3 C4 C5 -1.2(4)
C3 C4 C5 C6 0.9(4)
C4 C5 C6 C1 0.4(3)
C2 C1 C6 C5 -1.4(3)
P1 C1 C6 C5 175.43(16)
C12 C7 C8 C9 2.8(3)
P1 C7 C8 C9 -179.67(16)
C7 C8 C9 C10 -2.1(3)
C8 C9 C10 C11 -0.2(4)
C9 C10 C11 C12 1.7(4)
C10 C11 C12 C7 -0.9(3)
C8 C7 C12 C11 -1.3(3)
P1 C7 C12 C11 -178.81(17)
C18 C13 C14 C15 -0.5(3)
P1 C13 C14 C15 178.95(17)
C13 C14 C15 C16 0.8(3)
C14 C15 C16 C17 -0.5(3)
C15 C16 C17 C18 0.0(3)
C16 C17 C18 C13 0.3(3)
C14 C13 C18 C17 0.0(3)
P1 C13 C18 C17 -179.55(16)
C24 C19 C20 C21 -0.9(3)
P1 C19 C20 C21 175.60(16)
C19 C20 C21 C22 0.2(3)
C20 C21 C22 C23 1.1(3)
C21 C22 C23 C24 -1.6(3)
C22 C23 C24 O3 174.60(18)
C22 C23 C24 C19 0.8(3)
C20 C19 C24 C23 0.4(3)
P1 C19 C24 C23 -176.20(16)
C20 C19 C24 O3 -173.69(17)
P1 C19 C24 O3 9.7(2)
C23 C24 O3 C26 62.9(3)
C19 C24 O3 C26 -123.0(2)
C24 O3 C26 C27 -171.26(18)
C24 O3 C26 C30 11.2(3)
O3 C26 C27 C28 -176.21(19)
C30 C26 C27 C28 1.4(3)
C26 C27 C28 O1 179.4(2)
C26 C27 C28 O2 0.6(3)
O2 C29 C30 C26 0.6(3)
C31 C29 C30 C26 -177.5(2)
C27 C26 C30 C29 -2.0(3)
O3 C26 C30 C29 175.45(19)
C30 C29 O2 C28 1.4(3)
C31 C29 O2 C28 179.7(2)
O1 C28 O2 C29 179.1(2)
C27 C28 O2 C29 -2.0(3)
C12 C7 P1 C1 116.67(18)
C8 C7 P1 C1 -60.84(19)
C12 C7 P1 C19 -1.8(2)
C8 C7 P1 C19 -179.31(16)
C12 C7 P1 C13 -121.60(17)
C8 C7 P1 C13 60.89(19)
C2 C1 P1 C7 -26.5(2)
C6 C1 P1 C7 156.64(17)
C2 C1 P1 C19 93.65(19)
C6 C1 P1 C19 -83.21(19)
C2 C1 P1 C13 -149.75(18)
C6 C1 P1 C13 33.4(2)
C20 C19 P1 C7 116.07(17)
C24 C19 P1 C7 -67.46(18)
C20 C19 P1 C1 -1.93(19)
C24 C19 P1 C1 174.54(15)
C20 C19 P1 C13 -120.69(17)
C24 C19 P1 C13 55.78(18)
C14 C13 P1 C7 -14.3(2)
C18 C13 P1 C7 165.16(15)
C14 C13 P1 C1 105.90(18)
C18 C13 P1 C1 -74.60(18)
C14 C13 P1 C19 -136.54(18)
C18 C13 P1 C19 42.96(18)
